data_7700958
loop_
_publ_author_name
'Zheng, Xubin'
'Fan, Ruiqing'
'Lu, Haoyang'
'Wang, Bowen'
'Wu, Jingkun'
'Wang, Ping'
'Yang, Yulin'

_publ_section_title
;
 A dual-emitting Tb(iii)&amp;Yb(iii)-functionalized coordination polymer:
 a &quot;turn-on&quot; sensor for N-methylformamide in urine and a
 &quot;turn-off&quot; sensor for methylglyoxal in serum.
;
_journal_issue 38
_journal_name_full 'Dalton transactions (Cambridge, England : 2003)'
_journal_page_first 14408
_journal_page_last 14417
_journal_paper_doi 10.1039/c9dt02643f
_journal_volume 48
_journal_year 2019
_chemical_formula_sum 'C30 H22 Cl2 Cu2 N8 O4'
_chemical_formula_weight 756.54
_space_group_IT_number 14
_space_group_name_Hall '-P 2ybc'
_space_group_name_H-M_alt 'P 1 21/c 1'
_symmetry_cell_setting monoclinic
_symmetry_space_group_name_Hall '-P 2ybc'
_symmetry_space_group_name_H-M 'P 1 21/c 1'
_atom_sites_solution_hydrogens geom
_atom_sites_solution_primary direct
_atom_sites_solution_secondary difmap
_audit_creation_method SHELXL-97
_audit_update_record
;
2019-06-01 deposited with the CCDC.    2019-08-27 downloaded from the CCDC.
;
_cell_angle_alpha 90.00
_cell_angle_beta 95.3870(10)
_cell_angle_gamma 90.00
_cell_formula_units_Z 2
_cell_length_a 7.2134(6)
_cell_length_b 12.8966(11)
_cell_length_c 15.8428(13)
_cell_measurement_reflns_used 3428
_cell_measurement_temperature 296(2)
_cell_measurement_theta_max 27.65
_cell_measurement_theta_min 2.58
_cell_volume 1467.3(2)
_computing_cell_refinement 'Bruker SMART'
_computing_data_collection 'Bruker SMART'
_computing_data_reduction 'Bruker SAINT'
_computing_molecular_graphics SHELXP-97
_computing_publication_material SHELXTL
_computing_structure_refinement 'SHELXL-97 (Sheldrick, 1997)'
_computing_structure_solution 'SHELXS-97 (Sheldrick, 1990)'
_diffrn_ambient_temperature 296(2)
_diffrn_measured_fraction_theta_full 0.981
_diffrn_measured_fraction_theta_max 0.981
_diffrn_measurement_device_type 'Bruker Smart APEX CCD area detector'
_diffrn_measurement_method 'phi and omega scans'
_diffrn_radiation_monochromator graphite
_diffrn_radiation_source 'fine-focus sealed tube'
_diffrn_radiation_type MoK\a
_diffrn_radiation_wavelength 0.71073
_diffrn_reflns_av_R_equivalents 0.0235
_diffrn_reflns_av_sigmaI/netI 0.0301
_diffrn_reflns_limit_h_max 9
_diffrn_reflns_limit_h_min -8
_diffrn_reflns_limit_k_max 16
_diffrn_reflns_limit_k_min -15
_diffrn_reflns_limit_l_max 20
_diffrn_reflns_limit_l_min -18
_diffrn_reflns_number 8736
_diffrn_reflns_theta_full 27.65
_diffrn_reflns_theta_max 27.65
_diffrn_reflns_theta_min 2.58
_diffrn_standards_decay_% 0
_diffrn_standards_interval_count 0
_diffrn_standards_interval_time 0
_diffrn_standards_number 0
_exptl_absorpt_coefficient_mu 1.685
_exptl_absorpt_correction_T_max 0.845
_exptl_absorpt_correction_T_min 0.674
_exptl_absorpt_correction_type multi-scan
_exptl_crystal_colour light-green
_exptl_crystal_density_diffrn 1.712
_exptl_crystal_density_method 'not measured'
_exptl_crystal_description stripk
_exptl_crystal_F_000 764
_exptl_crystal_size_max 0.30
_exptl_crystal_size_mid 0.20
_exptl_crystal_size_min 0.10
_refine_diff_density_max 0.389
_refine_diff_density_min -0.467
_refine_diff_density_rms 0.063
_refine_ls_extinction_method none
_refine_ls_goodness_of_fit_ref 1.038
_refine_ls_hydrogen_treatment mixed
_refine_ls_matrix_type full
_refine_ls_number_parameters 208
_refine_ls_number_reflns 3365
_refine_ls_number_restraints 0
_refine_ls_restrained_S_all 1.038
_refine_ls_R_factor_all 0.0434
_refine_ls_R_factor_gt 0.0322
_refine_ls_shift/su_max 0.007
_refine_ls_shift/su_mean 0.001
_refine_ls_structure_factor_coef Fsqd
_refine_ls_weighting_details 'calc w=1/[\s^2^(Fo^2^)+(0.0447P)^2^+0.4786P] where P=(Fo^2^+2Fc^2^)/3'
_refine_ls_weighting_scheme calc
_refine_ls_wR_factor_gt 0.0812
_refine_ls_wR_factor_ref 0.0865
_reflns_number_gt 2760
_reflns_number_total 3365
_reflns_threshold_expression >2sigma(I)
_cod_data_source_file c9dt02643f2.cif
_cod_data_source_block Cu-cbpp
_cod_depositor_comments
;
The following automatic conversions were performed:

'_symmetry_cell_setting' value 'Monoclinic' changed to 'monoclinic'
according to
/home/data/users/saulius/crontab/automatic-downloads/rss-feeds/RSC/lib/dictionaries/cif_core.dic
dictionary named 'cif_core.dic' version 2.4.2 from 2011-04-26.

Automatic conversion script
Id: cif_fix_values 4973 2017-02-22 13:04:09Z antanas 

 Adding full bibliography for 7700958--7700959.cif.
;
_cod_original_sg_symbol_H-M 'P2 1/c'
_cod_database_code 7700958

loop_
_symmetry_equiv_pos_as_xyz
'x, y, z'
'-x, y+1/2, -z+1/2'
'-x, -y, -z'
'x, -y-1/2, z-1/2'

loop_
_atom_site_label
_atom_site_type_symbol
_atom_site_fract_x
_atom_site_fract_y
_atom_site_fract_z
_atom_site_U_iso_or_equiv
_atom_site_adp_type
_atom_site_occupancy
_atom_site_symmetry_multiplicity
_atom_site_calc_flag
_atom_site_refinement_flags
Cu1 Cu 0.20115(4) 0.69368(2) 0.376710(18) 0.03073(11) Uani 1 1 d .
Cl1 Cl -0.06479(9) 0.67739(5) 0.29412(4) 0.03875(16) Uani 1 1 d .
O1 O 0.4696(2) 0.74545(12) 0.37811(12) 0.0417(4) Uani 1 1 d .
O2 O 0.2314(2) 0.84852(13) 0.37341(11) 0.0394(4) Uani 1 1 d .
N1 N 0.3185(3) 0.33078(15) 0.41371(14) 0.0382(5) Uani 1 1 d .
N2 N 0.2568(3) 0.54162(14) 0.38810(12) 0.0283(4) Uani 1 1 d .
N3 N 0.1762(3) 0.66873(13) 0.51099(11) 0.0262(4) Uani 1 1 d .
N4 N 0.1422(3) 0.71762(13) 0.58306(11) 0.0277(4) Uani 1 1 d .
C1 C 0.3161(4) 0.37400(19) 0.33737(17) 0.0391(6) Uani 1 1 d .
H1B H 0.3354 0.3321 0.2912 0.047 Uiso 1 1 calc R
C2 C 0.2860(3) 0.47858(18) 0.32399(15) 0.0355(5) Uani 1 1 d .
H2A H 0.2862 0.5055 0.2695 0.043 Uiso 1 1 calc R
C3 C 0.2586(3) 0.49977(16) 0.46621(14) 0.0257(4) Uani 1 1 d .
C4 C 0.2904(3) 0.39445(17) 0.47761(15) 0.0323(5) Uani 1 1 d .
H4A H 0.2920 0.3671 0.5320 0.039 Uiso 1 1 calc R
C5 C 0.2208(3) 0.57143(16) 0.53423(14) 0.0262(5) Uani 1 1 d .
C6 C 0.2168(3) 0.55804(18) 0.62116(14) 0.0328(5) Uani 1 1 d .
H6A H 0.2434 0.4981 0.6526 0.039 Uiso 1 1 calc R
C7 C 0.1651(3) 0.65292(18) 0.65023(15) 0.0330(5) Uani 1 1 d .
H7A H 0.1488 0.6697 0.7061 0.040 Uiso 1 1 calc R
C8 C 0.0712(3) 0.82327(16) 0.58019(16) 0.0308(5) Uani 1 1 d .
H8A H -0.0156 0.8304 0.6231 0.037 Uiso 1 1 calc R
H8B H 0.0019 0.8343 0.5254 0.037 Uiso 1 1 calc R
C9 C 0.2167(3) 0.90748(16) 0.59392(13) 0.0263(4) Uani 1 1 d .
C10 C 0.4060(3) 0.88991(17) 0.60155(16) 0.0358(6) Uani 1 1 d .
H10A H 0.4510 0.8225 0.5995 0.043 Uiso 1 1 calc R
C11 C 0.5304(3) 0.97248(18) 0.61231(16) 0.0366(6) Uani 1 1 d .
H11A H 0.6579 0.9600 0.6181 0.055 Uiso 1 1 calc R
C12 C 0.5357(3) 0.92668(16) 0.38559(13) 0.0276(5) Uani 1 1 d .
C13 C 0.2742(3) 1.09130(17) 0.60750(14) 0.0303(5) Uani 1 1 d .
H13A H 0.2292 1.1588 0.6093 0.045 Uiso 1 1 calc R
C14 C 0.1512(3) 1.00888(17) 0.59789(14) 0.0299(5) Uani 1 1 d .
H14A H 0.0237 1.0213 0.5940 0.036 Uiso 1 1 calc R
C15 C 0.4062(3) 0.83619(17) 0.37845(14) 0.0278(5) Uani 1 1 d .

loop_
_atom_site_aniso_label
_atom_site_aniso_U_11
_atom_site_aniso_U_22
_atom_site_aniso_U_33
_atom_site_aniso_U_23
_atom_site_aniso_U_13
_atom_site_aniso_U_12
Cu1 0.03461(18) 0.01872(15) 0.03849(18) 0.00231(11) 0.00146(12) 0.00080(11)
Cl1 0.0373(3) 0.0327(3) 0.0449(3) 0.0081(3) -0.0028(3) -0.0017(2)
O1 0.0343(10) 0.0204(8) 0.0710(12) 0.0007(8) 0.0079(9) -0.0003(7)
O2 0.0321(10) 0.0240(8) 0.0624(12) 0.0000(8) 0.0056(8) -0.0003(7)
N1 0.0381(12) 0.0227(10) 0.0529(13) -0.0057(9) 0.0000(10) 0.0035(8)
N2 0.0298(10) 0.0209(9) 0.0337(10) 0.0008(7) 0.0006(8) 0.0010(7)
N3 0.0316(10) 0.0187(8) 0.0286(9) -0.0014(7) 0.0040(8) -0.0016(7)
N4 0.0336(10) 0.0198(9) 0.0303(9) -0.0016(7) 0.0058(8) -0.0040(8)
C1 0.0430(15) 0.0282(12) 0.0461(14) -0.0115(11) 0.0036(11) 0.0010(10)
C2 0.0418(14) 0.0295(12) 0.0349(12) -0.0037(10) 0.0026(10) 0.0003(10)
C3 0.0217(11) 0.0206(10) 0.0343(11) -0.0012(9) -0.0001(9) -0.0019(8)
C4 0.0323(13) 0.0231(11) 0.0405(13) 0.0016(10) -0.0012(10) 0.0011(9)
C5 0.0233(11) 0.0193(10) 0.0356(11) 0.0022(9) 0.0009(9) -0.0042(8)
C6 0.0404(13) 0.0260(11) 0.0315(12) 0.0059(9) 0.0013(10) -0.0046(10)
C7 0.0420(14) 0.0289(12) 0.0282(11) 0.0023(9) 0.0046(10) -0.0053(10)
C8 0.0320(12) 0.0208(10) 0.0400(13) -0.0036(9) 0.0055(10) 0.0020(9)
C9 0.0319(12) 0.0218(10) 0.0255(10) -0.0008(8) 0.0043(9) 0.0005(9)
C10 0.0365(13) 0.0180(11) 0.0535(15) -0.0012(10) 0.0076(11) 0.0050(9)
C11 0.0276(12) 0.0274(12) 0.0555(15) 0.0003(11) 0.0076(11) 0.0030(9)
C12 0.0343(12) 0.0195(10) 0.0293(11) 0.0017(8) 0.0048(9) -0.0011(9)
C13 0.0355(13) 0.0193(10) 0.0358(12) -0.0001(9) 0.0022(10) 0.0046(9)
C14 0.0268(12) 0.0236(11) 0.0392(12) 0.0001(9) 0.0019(9) 0.0033(9)
C15 0.0332(13) 0.0226(10) 0.0281(11) 0.0009(9) 0.0052(9) 0.0003(9)

loop_
_atom_type_symbol
_atom_type_description
_atom_type_scat_dispersion_real
_atom_type_scat_dispersion_imag
_atom_type_scat_source
C C 0.0033 0.0016 'International Tables Vol C Tables 4.2.6.8 and 6.1.1.4'
H H 0.0000 0.0000 'International Tables Vol C Tables 4.2.6.8 and 6.1.1.4'
N N 0.0061 0.0033 'International Tables Vol C Tables 4.2.6.8 and 6.1.1.4'
O O 0.0106 0.0060 'International Tables Vol C Tables 4.2.6.8 and 6.1.1.4'
Cl Cl 0.1484 0.1585 'International Tables Vol C Tables 4.2.6.8 and 6.1.1.4'
Cu Cu 0.3201 1.2651 'International Tables Vol C Tables 4.2.6.8 and 6.1.1.4'

loop_
_geom_angle_atom_site_label_1
_geom_angle_atom_site_label_2
_geom_angle_atom_site_label_3
_geom_angle
_geom_angle_site_symmetry_1
_geom_angle_site_symmetry_3
N2 Cu1 O2 162.18(7) . .
N2 Cu1 O1 97.86(7) . .
O2 Cu1 O1 64.60(7) . .
N2 Cu1 N3 78.56(7) . .
O2 Cu1 N3 101.04(7) . .
O1 Cu1 N3 101.69(7) . .
N2 Cu1 Cl1 96.58(6) . .
O2 Cu1 Cl1 99.68(5) . .
O1 Cu1 Cl1 143.01(6) . .
N3 Cu1 Cl1 114.50(5) . .
N2 Cu1 C15 129.86(8) . .
O2 Cu1 C15 32.46(7) . .
O1 Cu1 C15 32.18(7) . .
N3 Cu1 C15 102.31(7) . .
Cl1 Cu1 C15 125.80(6) . .
C15 O1 Cu1 87.68(14) . .
C15 O2 Cu1 89.06(13) . .
C1 N1 C4 116.2(2) . .
C2 N2 C3 117.79(19) . .
C2 N2 Cu1 124.90(16) . .
C3 N2 Cu1 117.27(14) . .
C5 N3 N4 105.30(17) . .
C5 N3 Cu1 111.59(14) . .
N4 N3 Cu1 142.94(14) . .
N3 N4 C7 111.12(18) . .
N3 N4 C8 120.24(18) . .
C7 N4 C8 128.3(2) . .
N1 C1 C2 122.5(2) . .
N2 C2 C1 120.9(2) . .
N2 C3 C4 119.9(2) . .
N2 C3 C5 115.85(18) . .
C4 C3 C5 124.2(2) . .
N1 C4 C3 122.6(2) . .
N3 C5 C6 111.2(2) . .
N3 C5 C3 116.47(19) . .
C6 C5 C3 132.3(2) . .
C7 C6 C5 104.7(2) . .
N4 C7 C6 107.7(2) . .
N4 C8 C9 115.51(19) . .
C10 C9 C14 119.2(2) . .
C10 C9 C8 124.3(2) . .
C14 C9 C8 116.6(2) . .
C9 C10 C11 120.4(2) . .
C12 C11 C10 120.1(2) 3_676 .
C11 C12 C13 119.7(2) 3_676 3_676
C11 C12 C15 121.4(2) 3_676 .
C13 C12 C15 118.9(2) 3_676 .
C12 C13 C14 120.0(2) 3_676 .
C13 C14 C9 120.6(2) . .
O1 C15 O2 118.5(2) . .
O1 C15 C12 120.2(2) . .
O2 C15 C12 121.3(2) . .
O1 C15 Cu1 60.14(12) . .
O2 C15 Cu1 58.48(12) . .
C12 C15 Cu1 176.31(16) . .

loop_
_geom_bond_atom_site_label_1
_geom_bond_atom_site_label_2
_geom_bond_distance
_geom_bond_site_symmetry_2
Cu1 N2 2.0064(18) .
Cu1 O2 2.0101(17) .
Cu1 O1 2.0464(17) .
Cu1 N3 2.1756(18) .
Cu1 Cl1 2.2282(7) .
Cu1 C15 2.358(2) .
O1 C15 1.257(3) .
O2 C15 1.266(3) .
N1 C1 1.330(3) .
N1 C4 1.334(3) .
N2 C2 1.333(3) .
N2 C3 1.349(3) .
N3 C5 1.338(3) .
N3 N4 1.347(2) .
N4 C7 1.350(3) .
N4 C8 1.455(3) .
C1 C2 1.379(3) .
C3 C4 1.386(3) .
C3 C5 1.465(3) .
C5 C6 1.391(3) .
C6 C7 1.371(3) .
C8 C9 1.512(3) .
C9 C10 1.379(3) .
C9 C14 1.394(3) .
C10 C11 1.393(3) .
C11 C12 1.387(3) 3_676
C12 C11 1.387(3) 3_676
C12 C13 1.385(3) 3_676
C12 C15 1.493(3) .
C13 C12 1.385(3) 3_676
C13 C14 1.384(3) .
